data_7018956
loop_
_publ_author_name
'Martineau, Charlotte'
'Cadiau, Amandine'
'Bouchevreau, Boris'
'Senker, J\"urgen'
'Taulelle, Francis'
'Adil, Karim'

_publ_section_title
;
 SMARTER crystallography of the fluorinated inorganic--organic compound
 Zn3Al2F12&#x00B7;[HAmTAZ]6
;
_journal_issue 20
_journal_name_full 'Dalton Transactions'
_journal_page_first 6232
_journal_paper_doi 10.1039/c2dt30100h
_journal_volume 41
_journal_year 2012
_chemical_formula_moiety 'C12 H24 Al2 F12 N24 Zn3'
_chemical_formula_sum 'C12 H24 Al2 F12 N24 Zn3'
_chemical_formula_weight 982.62
_chemical_name_systematic
;
?
;
_space_group_IT_number 148
_symmetry_cell_setting hexagonal
_symmetry_space_group_name_Hall '-R 3'
_symmetry_space_group_name_H-M 'R -3 :H'
_atom_sites_solution_hydrogens difmap
_atom_sites_solution_primary direct
_atom_sites_solution_secondary difmap
_audit_conform_dict_location ftp://ftp.iucr.org/pub/cif_core.dic
_audit_conform_dict_name cif_core.dic
_audit_conform_dict_version 2.3
_audit_creation_date 2011-07-21T11:53:32-00:00
_audit_creation_method 'WinGX routine CIF_UPDATE'
_cell_angle_alpha 90
_cell_angle_beta 90
_cell_angle_gamma 120
_cell_formula_units_Z 3
_cell_length_a 12.5761(5)
_cell_length_b 12.5761(5)
_cell_length_c 17.6463(9)
_cell_measurement_reflns_used 96
_cell_measurement_temperature 296(2)
_cell_measurement_theta_max 12
_cell_measurement_theta_min 4
_cell_volume 2417.00(18)
_computing_molecular_graphics
;
DIAMOND (Brandenburg, 2001)
;
_computing_structure_refinement 'SHELXL-97 (Sheldrick, 1997)'
_computing_structure_solution 'SHELXS-97 (Sheldrick, 2008)'
_diffrn_ambient_temperature 296(2)
_diffrn_measured_fraction_theta_full 0.997
_diffrn_measured_fraction_theta_max 0.903
_diffrn_measurement_device_type 'Bruker KAPPA APEX II'
_diffrn_measurement_method '\w scans; 30 settings'
_diffrn_radiation_monochromator graphite
_diffrn_radiation_type MoK\a
_diffrn_radiation_wavelength 0.71073
_diffrn_reflns_av_R_equivalents 0.0291
_diffrn_reflns_av_unetI/netI 0.0199
_diffrn_reflns_limit_h_max 15
_diffrn_reflns_limit_h_min -15
_diffrn_reflns_limit_k_max 15
_diffrn_reflns_limit_k_min -14
_diffrn_reflns_limit_l_max 20
_diffrn_reflns_limit_l_min -20
_diffrn_reflns_number 4706
_diffrn_reflns_theta_full 25
_diffrn_reflns_theta_max 26.68
_diffrn_reflns_theta_min 2.97
_exptl_absorpt_coefficient_mu 2.393
_exptl_absorpt_correction_T_max 0.7454
_exptl_absorpt_correction_T_min 0.6462
_exptl_absorpt_correction_type multi-scan
_exptl_absorpt_process_details 'SADABS 2008/1, Bruker_AXS, Madison, WI.'
_exptl_crystal_colour colorless
_exptl_crystal_density_diffrn 2.025
_exptl_crystal_density_method 'not measured'
_exptl_crystal_description Fragment
_exptl_crystal_F_000 1464
_exptl_crystal_size_max 0.24
_exptl_crystal_size_mid 0.14
_exptl_crystal_size_min 0.08
_refine_diff_density_max 0.331
_refine_diff_density_min -0.373
_refine_diff_density_rms 0.056
_refine_ls_extinction_expression Fc^*^=kFc[1+0.001xFc^2^\l^3^/sin(2\q)]^-1/4^
_refine_ls_extinction_method shelxl
_refine_ls_goodness_of_fit_ref 1.083
_refine_ls_hydrogen_treatment refall
_refine_ls_matrix_type full
_refine_ls_number_parameters 84
_refine_ls_number_reflns 1037
_refine_ls_number_restraints 0
_refine_ls_restrained_S_all 1.083
_refine_ls_R_factor_all 0.0233
_refine_ls_R_factor_gt 0.0216
_refine_ls_shift/su_max 0
_refine_ls_shift/su_mean 0
_refine_ls_structure_factor_coef Fsqd
_refine_ls_weighting_details 'calc w=1/[\s^2^(Fo^2^)+(0.0319P)^2^+3.1368P] where P=(Fo^2^+2Fc^2^)/3'
_refine_ls_weighting_scheme calc
_refine_ls_wR_factor_gt 0.0583
_refine_ls_wR_factor_ref 0.0593
_reflns_number_gt 973
_reflns_number_total 1037
_reflns_threshold_expression >2sigma(I)
_cod_data_source_file c2dt30100h.txt
_cod_data_source_block 304
_cod_depositor_comments
;
The following automatic conversions were performed:

'_symmetry_cell_setting' value 'HEXAGONAL' changed to 'hexagonal'
according to /home/saulius/struct/CIF-dictionaries/cif_core.dic
dictionary named 'cif_core.dic' version 2.4.1 from
2010-06-29.

'_exptl_absorpt_correction_type' value 'Multi-scan'
changed to 'multi-scan' according to
/home/saulius/struct/CIF-dictionaries/cif_core.dic dictionary named
'cif_core.dic' version 2.4.1 from 2010-06-29.

Automatic conversion script
Id: cif_fix_values 1715 2011-07-08 13:25:40Z adriana 
;
_cod_original_sg_symbol_H-M ' R -3'
_cod_database_code 7018956

loop_
_symmetry_equiv_pos_as_xyz
'x, y, z'
'-y, x-y, z'
'-x+y, -x, z'
'x+2/3, y+1/3, z+1/3'
'-y+2/3, x-y+1/3, z+1/3'
'-x+y+2/3, -x+1/3, z+1/3'
'x+1/3, y+2/3, z+2/3'
'-y+1/3, x-y+2/3, z+2/3'
'-x+y+1/3, -x+2/3, z+2/3'
'-x, -y, -z'
'y, -x+y, -z'
'x-y, x, -z'
'-x+2/3, -y+1/3, -z+1/3'
'y+2/3, -x+y+1/3, -z+1/3'
'x-y+2/3, x+1/3, -z+1/3'
'-x+1/3, -y+2/3, -z+2/3'
'y+1/3, -x+y+2/3, -z+2/3'
'x-y+1/3, x+2/3, -z+2/3'

loop_
_atom_site_label
_atom_site_type_symbol
_atom_site_fract_x
_atom_site_fract_y
_atom_site_fract_z
_atom_site_U_iso_or_equiv
_atom_site_adp_type
_atom_site_occupancy
_atom_site_symmetry_multiplicity
_atom_site_calc_flag
_atom_site_refinement_flags
Zn1 Zn 0 0 0 0.02434(16) Uani 1 6 d S
Zn2 Zn 0 0 0.20553(2) 0.02008(13) Uani 1 3 d S
Al Al 0 0 0.36462(5) 0.0179(2) Uani 1 3 d S
F1 F 0.08540(10) 0.13560(10) 0.41860(6) 0.0274(3) Uani 1 1 d .
F2 F 0.12899(10) 0.04794(11) 0.29831(6) 0.0299(3) Uani 1 1 d .
N2 N 0.09812(16) 0.16377(16) 0.07023(9) 0.0278(4) Uani 1 1 d .
N1 N 0.11168(15) 0.15753(15) 0.14835(9) 0.0243(4) Uani 1 1 d .
N3 N 0.21865(18) 0.34840(17) 0.11324(11) 0.0326(4) Uani 1 1 d .
N4 N 0.22632(19) 0.30274(17) 0.24405(11) 0.0394(5) Uani 1 1 d .
H4A H 0.2037 0.2472 0.2785 0.047 Uiso 1 1 calc R
H4B H 0.2746 0.3786 0.2554 0.047 Uiso 1 1 calc R
C1 C 0.1628(2) 0.27878(19) 0.05196(12) 0.0330(5) Uani 1 1 d .
H1 H 0.1697 0.3092 0.0031 0.04 Uiso 1 1 calc R
C2 C 0.18595(18) 0.27085(17) 0.17226(12) 0.0265(4) Uani 1 1 d .
H3 H 0.264(2) 0.424(3) 0.1123(14) 0.04 Uiso 1 1 d .

loop_
_atom_site_aniso_label
_atom_site_aniso_U_11
_atom_site_aniso_U_22
_atom_site_aniso_U_33
_atom_site_aniso_U_23
_atom_site_aniso_U_13
_atom_site_aniso_U_12
Zn1 0.0270(2) 0.0270(2) 0.0190(3) 0 0 0.01350(10)
Zn2 0.02080(16) 0.02080(16) 0.0186(2) 0 0 0.01040(8)
Al 0.0171(3) 0.0171(3) 0.0193(5) 0 0 0.00856(15)
F1 0.0260(6) 0.0209(6) 0.0324(7) -0.0061(5) -0.0051(5) 0.0095(5)
F2 0.0245(6) 0.0364(7) 0.0275(6) 0.0035(5) 0.0070(5) 0.0144(5)
N2 0.0314(9) 0.0250(9) 0.0223(9) 0.0023(7) 0.0015(7) 0.0106(7)
N1 0.0283(9) 0.0210(8) 0.0207(8) 0.0001(6) -0.0005(7) 0.0102(7)
N3 0.0332(10) 0.0178(9) 0.0385(10) 0.0052(8) -0.0005(8) 0.0066(8)
N4 0.0529(12) 0.0217(9) 0.0334(10) -0.0049(8) -0.0129(9) 0.0109(9)
C1 0.0362(12) 0.0291(11) 0.0283(11) 0.0079(9) 0.0032(9) 0.0121(10)
C2 0.0261(10) 0.0207(10) 0.0313(10) 0.0007(8) -0.0013(8) 0.0106(8)

loop_
_atom_type_symbol
_atom_type_description
_atom_type_scat_dispersion_real
_atom_type_scat_dispersion_imag
_atom_type_scat_source
C C 0.0033 0.0016 'International Tables Vol C Tables 4.2.6.8 and 6.1.1.4'
H H 0 0 'International Tables Vol C Tables 4.2.6.8 and 6.1.1.4'
N N 0.0061 0.0033 'International Tables Vol C Tables 4.2.6.8 and 6.1.1.4'
F F 0.0171 0.0103 'International Tables Vol C Tables 4.2.6.8 and 6.1.1.4'
Al Al 0.0645 0.0514 'International Tables Vol C Tables 4.2.6.8 and 6.1.1.4'
Zn Zn 0.2839 1.4301 'International Tables Vol C Tables 4.2.6.8 and 6.1.1.4'

loop_
_geom_angle_atom_site_label_1
_geom_angle_atom_site_label_2
_geom_angle_atom_site_label_3
_geom_angle
_geom_angle_site_symmetry_1
_geom_angle_site_symmetry_3
N2 Zn1 N2 180.00(11) 10 .
N2 Zn1 N2 89.09(6) 10 2
N2 Zn1 N2 90.91(6) . 2
N2 Zn1 N2 89.09(6) 10 3
N2 Zn1 N2 90.91(6) . 3
N2 Zn1 N2 90.91(6) 2 3
N2 Zn1 N2 90.91(6) 10 11
N2 Zn1 N2 89.09(6) . 11
N2 Zn1 N2 180.00(7) 2 11
N2 Zn1 N2 89.09(6) 3 11
N2 Zn1 N2 90.91(6) 10 12
N2 Zn1 N2 89.09(6) . 12
N2 Zn1 N2 89.09(6) 2 12
N2 Zn1 N2 180.00(10) 3 12
N2 Zn1 N2 90.91(6) 11 12
N1 Zn2 N1 97.50(6) 2 3
N1 Zn2 N1 97.50(6) 2 .
N1 Zn2 N1 97.50(6) 3 .
N1 Zn2 F2 160.30(6) 2 .
N1 Zn2 F2 97.80(5) 3 .
N1 Zn2 F2 92.72(5) . .
N1 Zn2 F2 92.72(5) 2 2
N1 Zn2 F2 160.30(6) 3 2
N1 Zn2 F2 97.80(5) . 2
F2 Zn2 F2 69.15(5) . 2
N1 Zn2 F2 97.80(5) 2 3
N1 Zn2 F2 92.72(5) 3 3
N1 Zn2 F2 160.30(6) . 3
F2 Zn2 F2 69.15(5) . 3
F2 Zn2 F2 69.15(5) 2 3
N1 Zn2 Al 119.75(5) 2 .
N1 Zn2 Al 119.75(5) 3 .
N1 Zn2 Al 119.75(5) . .
F2 Zn2 Al 40.94(3) . .
F2 Zn2 Al 40.94(3) 2 .
F2 Zn2 Al 40.94(3) 3 .
F1 Al F1 93.79(6) . 2
F1 Al F1 93.79(6) . 3
F1 Al F1 93.79(6) 2 3
F1 Al F2 173.05(7) . 3
F1 Al F2 91.01(5) 2 3
F1 Al F2 90.90(5) 3 3
F1 Al F2 90.90(5) . .
F1 Al F2 173.05(7) 2 .
F1 Al F2 91.01(5) 3 .
F2 Al F2 83.88(6) 3 .
F1 Al F2 91.01(5) . 2
F1 Al F2 90.90(5) 2 2
F1 Al F2 173.05(7) 3 2
F2 Al F2 83.88(6) 3 2
F2 Al F2 83.88(6) . 2
F1 Al Zn2 122.53(5) . .
F1 Al Zn2 122.53(5) 2 .
F1 Al Zn2 122.53(5) 3 .
F2 Al Zn2 50.51(4) 3 .
F2 Al Zn2 50.51(4) . .
F2 Al Zn2 50.51(4) 2 .
Al F2 Zn2 88.55(5) . .
C1 N2 N1 106.39(17) . .
C1 N2 Zn1 130.93(15) . .
N1 N2 Zn1 122.36(12) . .
C2 N1 N2 107.14(16) . .
C2 N1 Zn2 131.54(14) . .
N2 N1 Zn2 120.04(12) . .
C2 N3 C1 106.24(18) . .
N2 C1 N3 110.97(19) . .
N1 C2 N3 109.26(18) . .
N1 C2 N4 125.30(18) . .
N3 C2 N4 125.39(18) . .

loop_
_geom_bond_atom_site_label_1
_geom_bond_atom_site_label_2
_geom_bond_distance
_geom_bond_site_symmetry_2
Zn1 N2 2.1815(17) 10
Zn1 N2 2.1815(17) .
Zn1 N2 2.1815(17) 2
Zn1 N2 2.1815(17) 3
Zn1 N2 2.1815(17) 11
Zn1 N2 2.1815(17) 12
Zn2 N1 2.0330(16) 2
Zn2 N1 2.0330(16) 3
Zn2 N1 2.0330(16) .
Zn2 F2 2.1673(12) .
Zn2 F2 2.1673(12) 2
Zn2 F2 2.1673(12) 3
Zn2 Al 2.8074(11) .
Al F1 1.7713(12) .
Al F1 1.7713(11) 2
Al F1 1.7713(11) 3
Al F2 1.8401(12) 3
Al F2 1.8401(12) .
Al F2 1.8401(12) 2
N2 C1 1.296(3) .
N2 N1 1.396(2) .
N1 C2 1.323(3) .
N3 C2 1.343(3) .
N3 C1 1.347(3) .
N4 C2 1.349(3) .
